data_7027271
loop_
_publ_author_name
'Jones, David J.'
'Edwards, Peter G.'
'Tooze, Robert P.'
'Albers, Thomas'

_publ_section_title
;
 The template synthesis of triaryl functionalised
 1,5,9-triphosphacyclododecane on molybdenum using organocopper
 reagents&#x200A;&#x2020;
;
_journal_issue 7
_journal_name_full 'Journal of the Chemical Society, Dalton Transactions'
_journal_page_first 1045
_journal_paper_doi 10.1039/a900509i
_journal_year 1999
_chemical_formula_sum 'C30 H33 Mo O3 P3'
_chemical_formula_weight 630.41
_chemical_name_systematic
; 
 1,5,9-triphenyl-1,5,9-triphosphacyclododecane molybdenum tricarbonyl
 complex
;
_space_group_IT_number 14
_symmetry_cell_setting monoclinic
_symmetry_space_group_name_Hall '-P 2yn'
_symmetry_space_group_name_H-M 'P 1 21/n 1'
_atom_sites_solution_hydrogens geom
_atom_sites_solution_primary direct
_atom_sites_solution_secondary difmap
_audit_creation_method SHELXL-97
_cell_angle_alpha 90.00
_cell_angle_beta 90.15(3)
_cell_angle_gamma 90.00
_cell_formula_units_Z 8
_cell_length_a 9.399(4)
_cell_length_b 17.59(3)
_cell_length_c 34.22(2)
_cell_measurement_temperature 293(2)
_cell_volume 5658(10)
_computing_cell_refinement MADNES
_computing_data_collection MADNES
_computing_data_reduction ABSMAD
_computing_molecular_graphics ZORTEP
_computing_structure_refinement 'SHELXL-97 (Sheldrick, 1997)'
_computing_structure_solution 'SHELXS-97 (Sheldrick, 1990)'
_diffrn_ambient_temperature 293(2)
_diffrn_measured_fraction_theta_full 0.984
_diffrn_measured_fraction_theta_max 0.984
_diffrn_measurement_device_type
;
 CAD-4 equipped with FAST TV area detector
;
_diffrn_radiation_monochromator graphite
_diffrn_radiation_source 'fine-focus sealed tube'
_diffrn_radiation_type MoK\a
_diffrn_radiation_wavelength 0.71073
_diffrn_reflns_av_R_equivalents 0.0968
_diffrn_reflns_av_sigmaI/netI 0.1588
_diffrn_reflns_limit_h_max 8
_diffrn_reflns_limit_h_min -8
_diffrn_reflns_limit_k_max 16
_diffrn_reflns_limit_k_min -12
_diffrn_reflns_limit_l_max 32
_diffrn_reflns_limit_l_min -32
_diffrn_reflns_number 14926
_diffrn_reflns_theta_full 19.78
_diffrn_reflns_theta_max 19.78
_diffrn_reflns_theta_min 1.79
_exptl_absorpt_coefficient_mu 0.664
_exptl_absorpt_correction_type none
_exptl_crystal_colour yellow
_exptl_crystal_density_diffrn 1.481
_exptl_crystal_density_method 'not measured'
_exptl_crystal_description prism
_exptl_crystal_F_000 2592
_exptl_crystal_size_max .3
_exptl_crystal_size_mid .1
_exptl_crystal_size_min .1
_refine_diff_density_max 0.674
_refine_diff_density_min -0.319
_refine_diff_density_rms 0.076
_refine_ls_extinction_method none
_refine_ls_goodness_of_fit_ref 0.805
_refine_ls_hydrogen_treatment mixed
_refine_ls_matrix_type full
_refine_ls_number_parameters 718
_refine_ls_number_reflns 5023
_refine_ls_number_restraints 859
_refine_ls_restrained_S_all 0.793
_refine_ls_R_factor_all 0.0833
_refine_ls_R_factor_gt 0.0484
_refine_ls_shift/su_max 0.001
_refine_ls_shift/su_mean 0.000
_refine_ls_structure_factor_coef Fsqd
_refine_ls_weighting_details 'calc w=1/[\s^2^(Fo^2^)+(0.0077P)^2^+0.0000P] where P=(Fo^2^+2Fc^2^)/3'
_refine_ls_weighting_scheme calc
_refine_ls_wR_factor_gt 0.0850
_refine_ls_wR_factor_ref 0.0924
_reflns_number_gt 3038
_reflns_number_total 5023
_reflns_threshold_expression >2sigma(I)
_cod_data_source_file 900509isup1.cif
_cod_data_source_block 98pge014
_cod_original_cell_volume 5656(10)
_cod_original_sg_symbol_H-M P2(1)/n
_cod_database_code 7027271

loop_
_symmetry_equiv_pos_as_xyz
'x, y, z'
'-x+1/2, y+1/2, -z+1/2'
'-x, -y, -z'
'x-1/2, -y-1/2, z-1/2'

loop_
_atom_site_label
_atom_site_type_symbol
_atom_site_fract_x
_atom_site_fract_y
_atom_site_fract_z
_atom_site_U_iso_or_equiv
_atom_site_adp_type
_atom_site_occupancy
_atom_site_symmetry_multiplicity
_atom_site_calc_flag
_atom_site_refinement_flags
_atom_site_disorder_assembly
_atom_site_disorder_group
Mo1 Mo 0.17515(11) -0.50412(5) -0.13155(3) 0.0455(3) Uani 1 1 d U . .
C1 C 0.3705(13) -0.5377(6) -0.1339(4) 0.065(3) Uani 1 1 d U . .
O1 O 0.4928(9) -0.5528(5) -0.1350(3) 0.107(4) Uani 1 1 d U . .
C2 C 0.2265(13) -0.4275(6) -0.1702(4) 0.057(3) Uani 1 1 d U . .
O2 O 0.2574(10) -0.3837(4) -0.1941(3) 0.096(3) Uani 1 1 d U . .
C3 C 0.2225(13) -0.4363(7) -0.0868(4) 0.060(3) Uani 1 1 d U . .
O3 O 0.2533(10) -0.3986(5) -0.0612(3) 0.090(3) Uani 1 1 d U . .
P1 P -0.0733(3) -0.45283(18) -0.13215(10) 0.0570(10) Uani 1 1 d DU B .
C4 C -0.1890(13) -0.4843(7) -0.0942(4) 0.094(4) Uani 1 1 d DU . .
H4A H -0.1794 -0.4477 -0.0732 0.113 Uiso 1 1 calc R A 1
H4B H -0.2850 -0.4788 -0.1043 0.113 Uiso 1 1 calc R A 1
C5 C -0.1829(15) -0.5583(10) -0.0761(6) 0.078(7) Uani 0.572(17) 1 d PDU B 1
H5A H -0.1957 -0.5959 -0.0966 0.094 Uiso 0.572(17) 1 calc PR B 1
H5B H -0.2640 -0.5625 -0.0588 0.094 Uiso 0.572(17) 1 calc PR B 1
C5 C -0.125(2) -0.5056(12) -0.0565(5) 0.070(7) Uani 0.428(17) 1 d PDU B 2
H5C H -0.1994 -0.5042 -0.0370 0.084 Uiso 0.428(17) 1 calc PR B 2
H5D H -0.0564 -0.4666 -0.0496 0.084 Uiso 0.428(17) 1 calc PR B 2
C6 C -0.0522(12) -0.5801(6) -0.0532(3) 0.078(4) Uani 1 1 d DU . .
H6A H -0.0749 -0.6246 -0.0377 0.094 Uiso 1 1 calc R B 1
H6B H -0.0306 -0.5391 -0.0351 0.094 Uiso 1 1 calc R B 1
C13 C -0.0955(12) -0.3507(6) -0.1289(4) 0.060(3) Uani 1 1 d U . .
C14 C 0.0191(12) -0.3005(6) -0.1272(3) 0.055(3) Uani 1 1 d U B .
H14 H 0.1096 -0.3219 -0.1280 0.067 Uiso 1 1 calc R . .
C15 C 0.0119(13) -0.2230(6) -0.1247(4) 0.063(4) Uani 1 1 d U . .
H15 H 0.0932 -0.1930 -0.1231 0.076 Uiso 1 1 calc R B .
C16 C -0.1223(12) -0.1918(7) -0.1245(4) 0.062(3) Uani 1 1 d U B .
H16 H -0.1332 -0.1393 -0.1241 0.074 Uiso 1 1 calc R . .
C17 C -0.2353(13) -0.2358(6) -0.1250(4) 0.074(4) Uani 1 1 d U . .
H17 H -0.3252 -0.2140 -0.1233 0.089 Uiso 1 1 calc R B .
C18 C -0.2231(12) -0.3142(6) -0.1280(4) 0.073(4) Uani 1 1 d U B .
H18 H -0.3057 -0.3431 -0.1295 0.087 Uiso 1 1 calc R . .
P2 P 0.1070(3) -0.60057(17) -0.08120(10) 0.0528(9) Uani 1 1 d DU B .
C7 C 0.0646(14) -0.6954(6) -0.0970(3) 0.076(4) Uani 1 1 d DU . .
H7A H 0.1530 -0.7237 -0.0988 0.091 Uiso 1 1 calc R B 1
H7B H 0.0083 -0.7192 -0.0767 0.091 Uiso 1 1 calc R B 1
C8 C -0.0104(19) -0.7046(9) -0.1334(4) 0.083(6) Uani 0.732(18) 1 d PDU B 1
H8A H -0.0948 -0.6730 -0.1318 0.099 Uiso 0.732(18) 1 calc PR B 1
H8B H -0.0430 -0.7568 -0.1343 0.099 Uiso 0.732(18) 1 calc PR B 1
C8 C 0.113(4) -0.7216(13) -0.1353(4) 0.075(8) Uani 0.268(18) 1 d PDU B 2
H8C H 0.2148 -0.7144 -0.1362 0.090 Uiso 0.268(18) 1 calc PR B 2
H8D H 0.0955 -0.7760 -0.1364 0.090 Uiso 0.268(18) 1 calc PR B 2
C9 C 0.0541(15) -0.6890(6) -0.1706(3) 0.095(4) Uani 1 1 d DU . .
H9A H -0.0120 -0.7066 -0.1905 0.114 Uiso 1 1 calc R B 1
H9B H 0.1377 -0.7212 -0.1725 0.114 Uiso 1 1 calc R B 1
C19 C 0.2315(13) -0.6220(6) -0.0425(3) 0.051(3) Uani 1 1 d U . .
C20 C 0.3589(14) -0.5840(6) -0.0381(4) 0.067(4) Uani 1 1 d U B .
H20 H 0.3839 -0.5477 -0.0567 0.080 Uiso 1 1 calc R . .
C21 C 0.4522(15) -0.5978(7) -0.0070(4) 0.079(4) Uani 1 1 d U . .
H21 H 0.5372 -0.5709 -0.0050 0.094 Uiso 1 1 calc R B .
C22 C 0.4167(17) -0.6521(8) 0.0210(5) 0.093(5) Uani 1 1 d U B .
H22 H 0.4755 -0.6608 0.0425 0.111 Uiso 1 1 calc R . .
C23 C 0.2971(17) -0.6911(9) 0.0164(4) 0.094(5) Uani 1 1 d U . .
H23 H 0.2742 -0.7295 0.0340 0.113 Uiso 1 1 calc R B .
C24 C 0.2070(14) -0.6752(7) -0.0140(4) 0.076(4) Uani 1 1 d U B .
H24 H 0.1225 -0.7026 -0.0155 0.091 Uiso 1 1 calc R . .
P3 P 0.1093(4) -0.59382(18) -0.18496(10) 0.0634(11) Uani 1 1 d DU B .
C10 C -0.0381(13) -0.5672(7) -0.2169(4) 0.095(4) Uani 1 1 d DU . .
H10A H -0.0075 -0.5252 -0.2333 0.114 Uiso 1 1 calc R B 1
H10B H -0.0590 -0.6098 -0.2340 0.114 Uiso 1 1 calc R B 1
C11 C -0.1718(15) -0.5446(10) -0.1969(5) 0.108(7) Uani 0.724(17) 1 d PDU B 1
H11A H -0.2473 -0.5450 -0.2162 0.130 Uiso 0.724(17) 1 calc PR B 1
H11B H -0.1940 -0.5839 -0.1780 0.130 Uiso 0.724(17) 1 calc PR B 1
C11 C -0.104(3) -0.4909(15) -0.2123(6) 0.091(9) Uani 0.276(17) 1 d PDU B 2
H11C H -0.0286 -0.4536 -0.2157 0.109 Uiso 0.276(17) 1 calc PR B 2
H11D H -0.1699 -0.4841 -0.2337 0.109 Uiso 0.276(17) 1 calc PR B 2
C12 C -0.1784(13) -0.4714(7) -0.1765(4) 0.096(4) Uani 1 1 d DU . .
H12A H -0.2774 -0.4628 -0.1698 0.116 Uiso 1 1 calc R B 1
H12B H -0.1529 -0.4326 -0.1953 0.116 Uiso 1 1 calc R B 1
C25 C 0.2452(14) -0.6159(6) -0.2210(4) 0.061(3) Uani 1 1 d U . .
C26 C 0.3516(15) -0.5672(7) -0.2292(4) 0.094(5) Uani 1 1 d U B .
H26 H 0.3570 -0.5223 -0.2149 0.113 Uiso 1 1 calc R . .
C27 C 0.4521(17) -0.5800(7) -0.2573(4) 0.102(6) Uani 1 1 d U . .
H27 H 0.5209 -0.5433 -0.2623 0.123 Uiso 1 1 calc R B .
C28 C 0.4519(17) -0.6453(9) -0.2776(4) 0.089(5) Uani 1 1 d U B .
H28 H 0.5190 -0.6539 -0.2970 0.106 Uiso 1 1 calc R . .
C29 C 0.3557(18) -0.6965(8) -0.2696(5) 0.103(6) Uani 1 1 d U . .
H29 H 0.3590 -0.7431 -0.2825 0.124 Uiso 1 1 calc R B .
C30 C 0.2480(14) -0.6835(7) -0.2423(4) 0.072(4) Uani 1 1 d U B .
H30 H 0.1780 -0.7200 -0.2382 0.087 Uiso 1 1 calc R . .
Mo2 Mo 0.34451(11) -0.05181(5) 0.11890(3) 0.0422(3) Uani 1 1 d U . .
C31 C 0.1446(13) -0.0810(6) 0.1178(4) 0.065(3) Uani 1 1 d U . .
O4 O 0.0244(9) -0.0970(5) 0.1161(3) 0.103(3) Uani 1 1 d U . .
C32 C 0.3053(12) 0.0260(6) 0.0817(3) 0.049(3) Uani 1 1 d U . .
O5 O 0.2852(9) 0.0754(4) 0.0592(2) 0.069(3) Uani 1 1 d U . .
C33 C 0.3131(12) 0.0172(6) 0.1597(3) 0.050(3) Uani 1 1 d U . .
O6 O 0.2900(8) 0.0628(4) 0.1861(2) 0.068(3) Uani 1 1 d U . .
P4 P 0.5967(3) -0.01085(17) 0.11734(9) 0.0513(9) Uani 1 1 d DU D .
C34 C 0.7127(12) -0.0397(6) 0.1573(3) 0.078(4) Uani 1 1 d DU . .
H34A H 0.8096 -0.0369 0.1477 0.093 Uiso 1 1 calc R C 1
H34B H 0.7038 -0.0017 0.1776 0.093 Uiso 1 1 calc R C 1
C35 C 0.6965(16) -0.1136(11) 0.1759(6) 0.083(7) Uani 0.574(18) 1 d PDU D 1
H35A H 0.7739 -0.1192 0.1944 0.100 Uiso 0.574(18) 1 calc PR D 1
H35B H 0.7102 -0.1520 0.1558 0.100 Uiso 0.574(18) 1 calc PR D 1
C35 C 0.642(3) -0.0599(13) 0.1936(5) 0.082(8) Uani 0.426(18) 1 d PDU D 2
H35C H 0.5754 -0.0193 0.1996 0.098 Uiso 0.426(18) 1 calc PR D 2
H35D H 0.7134 -0.0597 0.2141 0.098 Uiso 0.426(18) 1 calc PR D 2
C36 C 0.5628(12) -0.1326(7) 0.1967(4) 0.080(4) Uani 1 1 d DU . .
H36A H 0.5433 -0.0914 0.2147 0.097 Uiso 1 1 calc R D 1
H36B H 0.5811 -0.1776 0.2124 0.097 Uiso 1 1 calc R D 1
C43 C 0.6122(11) 0.0909(6) 0.1188(3) 0.048(3) Uani 1 1 d U . .
C44 C 0.6105(13) 0.1341(7) 0.0861(4) 0.073(4) Uani 1 1 d U D .
H44 H 0.6079 0.1102 0.0618 0.088 Uiso 1 1 calc R . .
C45 C 0.6125(14) 0.2131(7) 0.0876(4) 0.076(4) Uani 1 1 d U . .
H45 H 0.6148 0.2407 0.0644 0.092 Uiso 1 1 calc R D .
C46 C 0.6111(15) 0.2495(7) 0.1210(5) 0.088(5) Uani 1 1 d U D .
H46 H 0.6070 0.3023 0.1215 0.106 Uiso 1 1 calc R . .
C47 C 0.6159(14) 0.2097(7) 0.1546(4) 0.084(5) Uani 1 1 d U . .
H47 H 0.6207 0.2347 0.1785 0.100 Uiso 1 1 calc R D .
C48 C 0.6135(13) 0.1298(7) 0.1531(4) 0.072(4) Uani 1 1 d U D .
H48 H 0.6128 0.1026 0.1764 0.086 Uiso 1 1 calc R . .
P5 P 0.4029(3) -0.14971(17) 0.16928(10) 0.0539(10) Uani 1 1 d DU D .
C37 C 0.4254(13) -0.2496(5) 0.1535(3) 0.076(4) Uani 1 1 d DU . .
H37A H 0.4779 -0.2768 0.1735 0.091 Uiso 1 1 calc R D .
H37B H 0.3323 -0.2729 0.1513 0.091 Uiso 1 1 calc R . .
C38 C 0.5002(16) -0.2585(6) 0.1159(3) 0.110(6) Uani 1 1 d DU D .
H38A H 0.5828 -0.2254 0.1164 0.132 Uiso 1 1 calc R . .
H38B H 0.5350 -0.3103 0.1145 0.132 Uiso 1 1 calc R . .
C39 C 0.4218(14) -0.2430(6) 0.0804(4) 0.089(5) Uani 1 1 d DU . .
H39A H 0.3297 -0.2674 0.0827 0.107 Uiso 1 1 calc R D .
H39B H 0.4714 -0.2679 0.0591 0.107 Uiso 1 1 calc R . .
C49 C 0.2735(13) -0.1635(6) 0.2086(3) 0.059(3) Uani 1 1 d U . .
C50 C 0.2914(15) -0.2182(7) 0.2360(4) 0.088(5) Uani 1 1 d U D .
H50 H 0.3706 -0.2497 0.2342 0.105 Uiso 1 1 calc R . .
C51 C 0.1976(16) -0.2293(8) 0.2664(4) 0.092(5) Uani 1 1 d U . .
H51 H 0.2122 -0.2684 0.2843 0.110 Uiso 1 1 calc R D .
C52 C 0.0859(16) -0.1834(8) 0.2697(4) 0.091(5) Uani 1 1 d U D .
H52 H 0.0220 -0.1902 0.2902 0.109 Uiso 1 1 calc R . .
C53 C 0.0649(15) -0.1270(7) 0.2435(4) 0.083(5) Uani 1 1 d U . .
H53 H -0.0121 -0.0942 0.2460 0.100 Uiso 1 1 calc R D .
C54 C 0.1588(14) -0.1187(6) 0.2132(4) 0.076(4) Uani 1 1 d U D .
H54 H 0.1424 -0.0804 0.1950 0.091 Uiso 1 1 calc R . .
P6 P 0.3907(4) -0.14497(17) 0.06587(10) 0.0564(10) Uani 1 1 d DU D .
C40 C 0.5461(13) -0.1276(7) 0.0357(4) 0.090(4) Uani 1 1 d DU . .
H40A H 0.5606 -0.1722 0.0194 0.108 Uiso 1 1 calc R D 1
H40B H 0.5239 -0.0857 0.0183 0.108 Uiso 1 1 calc R D 1
C41 C 0.6826(16) -0.1101(10) 0.0552(6) 0.082(6) Uani 0.605(17) 1 d PDU D 1
H41A H 0.6989 -0.1493 0.0747 0.098 Uiso 0.605(17) 1 calc PR D 1
H41B H 0.7571 -0.1152 0.0358 0.098 Uiso 0.605(17) 1 calc PR D 1
C41 C 0.623(3) -0.0546(13) 0.0389(5) 0.075(8) Uani 0.395(17) 1 d PDU D 2
H41C H 0.6902 -0.0524 0.0173 0.090 Uiso 0.395(17) 1 calc PR D 2
H41D H 0.5546 -0.0143 0.0346 0.090 Uiso 0.395(17) 1 calc PR D 2
C42 C 0.7026(13) -0.0359(6) 0.0747(3) 0.081(4) Uani 1 1 d DU . .
H42A H 0.6865 0.0032 0.0551 0.098 Uiso 1 1 calc R D 1
H42B H 0.8019 -0.0325 0.0823 0.098 Uiso 1 1 calc R D 1
C55 C 0.2475(14) -0.1577(6) 0.0289(3) 0.056(3) Uani 1 1 d U . .
C56 C 0.2310(14) -0.2213(7) 0.0084(4) 0.068(4) Uani 1 1 d U D .
H56 H 0.2935 -0.2615 0.0126 0.081 Uiso 1 1 calc R . .
C57 C 0.1225(16) -0.2295(8) -0.0193(4) 0.086(5) Uani 1 1 d U . .
H57 H 0.1138 -0.2741 -0.0337 0.103 Uiso 1 1 calc R D .
C58 C 0.0289(14) -0.1704(8) -0.0247(4) 0.072(4) Uani 1 1 d U D .
H58 H -0.0462 -0.1749 -0.0423 0.087 Uiso 1 1 calc R . .
C59 C 0.0475(15) -0.1072(8) -0.0046(4) 0.093(5) Uani 1 1 d U . .
H59 H -0.0114 -0.0657 -0.0094 0.111 Uiso 1 1 calc R D .
C60 C 0.1504(15) -0.1016(7) 0.0228(4) 0.082(4) Uani 1 1 d U D .
H60 H 0.1550 -0.0579 0.0381 0.098 Uiso 1 1 calc R . .

loop_
_atom_site_aniso_label
_atom_site_aniso_U_11
_atom_site_aniso_U_22
_atom_site_aniso_U_33
_atom_site_aniso_U_23
_atom_site_aniso_U_13
_atom_site_aniso_U_12
Mo1 0.0361(6) 0.0436(7) 0.0569(7) 0.0016(6) 0.0003(6) 0.0011(6)
C1 0.049(6) 0.048(8) 0.099(11) 0.005(6) 0.006(6) 0.002(6)
O1 0.049(5) 0.096(7) 0.175(11) 0.024(7) 0.008(7) 0.019(6)
C2 0.058(8) 0.039(7) 0.076(9) -0.003(5) 0.024(7) -0.004(6)
O2 0.121(9) 0.074(7) 0.094(8) 0.019(5) 0.051(7) 0.016(6)
C3 0.052(8) 0.055(7) 0.074(8) -0.006(6) -0.022(7) 0.017(6)
O3 0.106(8) 0.073(7) 0.091(8) -0.026(5) -0.029(7) 0.002(6)
P1 0.038(2) 0.063(2) 0.070(3) 0.009(2) -0.0017(19) -0.0018(18)
C4 0.045(8) 0.119(10) 0.120(9) 0.053(8) 0.006(7) 0.006(8)
C5 0.036(9) 0.077(14) 0.122(17) 0.016(11) 0.030(10) -0.004(12)
C5 0.033(15) 0.091(15) 0.085(12) 0.028(15) 0.030(11) 0.009(12)
C6 0.061(7) 0.089(9) 0.084(10) 0.029(7) 0.020(6) 0.017(7)
C13 0.031(6) 0.064(6) 0.084(10) -0.001(7) 0.013(8) 0.012(4)
C14 0.048(7) 0.051(6) 0.068(9) -0.006(8) -0.014(8) 0.016(5)
C15 0.069(7) 0.060(7) 0.060(9) -0.010(8) -0.012(9) 0.019(7)
C16 0.066(8) 0.068(8) 0.051(8) 0.003(8) -0.004(9) 0.021(6)
C17 0.059(8) 0.069(8) 0.094(12) 0.009(9) 0.012(10) 0.022(7)
C18 0.045(6) 0.065(7) 0.108(12) 0.021(9) 0.013(9) 0.003(6)
P2 0.045(2) 0.055(2) 0.059(2) 0.0059(18) -0.0029(19) 0.0025(18)
C7 0.087(11) 0.062(6) 0.078(8) 0.010(6) 0.001(7) -0.014(7)
C8 0.110(16) 0.058(11) 0.080(10) 0.006(8) -0.014(9) -0.033(11)
C8 0.08(2) 0.041(13) 0.103(14) -0.001(7) 0.032(14) -0.027(19)
C9 0.119(12) 0.084(7) 0.082(8) -0.021(6) 0.010(8) -0.048(8)
C19 0.061(7) 0.044(8) 0.049(8) 0.000(5) 0.007(6) 0.014(6)
C20 0.061(9) 0.052(9) 0.087(10) -0.005(7) -0.009(7) 0.013(7)
C21 0.072(10) 0.051(10) 0.112(14) -0.018(8) -0.020(8) 0.018(8)
C22 0.109(13) 0.083(13) 0.085(12) -0.007(8) -0.028(11) 0.023(10)
C23 0.103(14) 0.122(14) 0.058(11) 0.031(9) -0.010(9) 0.004(9)
C24 0.079(10) 0.092(11) 0.056(10) 0.020(7) 0.001(7) 0.012(8)
P3 0.066(3) 0.065(2) 0.059(3) -0.0033(19) 0.004(2) -0.017(2)
C10 0.084(8) 0.122(11) 0.079(10) -0.032(7) -0.021(6) 0.009(8)
C11 0.064(10) 0.153(15) 0.108(15) -0.039(11) -0.034(10) -0.003(12)
C11 0.05(2) 0.125(18) 0.093(12) -0.032(18) -0.043(12) -0.001(15)
C12 0.042(8) 0.129(11) 0.118(9) -0.034(8) -0.033(7) 0.016(8)
C25 0.078(8) 0.040(8) 0.065(9) -0.007(6) 0.001(7) -0.006(6)
C26 0.107(13) 0.070(9) 0.105(13) -0.035(8) 0.050(10) -0.025(8)
C27 0.133(14) 0.083(11) 0.091(14) -0.001(9) 0.056(10) 0.002(10)
C28 0.103(14) 0.109(13) 0.054(11) -0.007(9) 0.017(10) 0.032(9)
C29 0.117(17) 0.100(12) 0.093(15) -0.045(11) -0.003(10) 0.013(9)
C30 0.068(10) 0.062(8) 0.087(12) -0.015(7) -0.021(7) 0.004(7)
Mo2 0.0372(6) 0.0450(7) 0.0442(7) 0.0001(6) 0.0004(6) 0.0037(6)
C31 0.040(5) 0.058(8) 0.096(10) -0.003(6) -0.011(6) 0.010(5)
O4 0.041(5) 0.125(8) 0.142(10) 0.002(7) -0.021(7) -0.005(6)
C32 0.047(7) 0.038(6) 0.060(7) -0.015(5) -0.014(6) 0.013(6)
O5 0.084(7) 0.055(6) 0.067(6) 0.004(4) -0.005(5) 0.013(5)
C33 0.040(7) 0.061(7) 0.050(7) 0.000(5) -0.002(6) 0.002(6)
O6 0.081(7) 0.062(6) 0.062(6) -0.010(4) 0.004(5) 0.003(5)
P4 0.042(2) 0.063(2) 0.049(2) 0.0015(19) 0.0008(17) 0.0002(18)
C34 0.034(7) 0.123(10) 0.077(8) 0.030(7) -0.001(6) 0.004(7)
C35 0.047(9) 0.110(15) 0.092(16) 0.022(11) -0.037(10) 0.007(12)
C35 0.069(17) 0.121(17) 0.056(12) 0.023(15) -0.016(10) -0.029(13)
C36 0.074(7) 0.090(9) 0.078(10) 0.034(7) -0.024(6) -0.009(7)
C43 0.031(7) 0.075(6) 0.039(7) 0.001(5) -0.002(7) -0.010(6)
C44 0.085(11) 0.069(7) 0.066(8) 0.016(6) 0.005(9) -0.001(9)
C45 0.061(10) 0.073(8) 0.095(10) 0.029(8) 0.017(10) -0.010(9)
C46 0.075(11) 0.059(10) 0.130(13) 0.004(7) 0.018(13) -0.006(9)
C47 0.086(11) 0.072(8) 0.093(10) -0.020(7) 0.003(10) 0.011(10)
C48 0.089(11) 0.065(7) 0.061(8) -0.008(6) 0.000(9) -0.008(9)
P5 0.048(2) 0.056(2) 0.058(2) 0.0090(18) 0.0018(19) 0.0018(18)
C37 0.105(12) 0.034(6) 0.088(9) 0.015(6) 0.025(8) 0.027(7)
C38 0.191(18) 0.075(10) 0.063(10) 0.012(7) 0.009(9) 0.044(10)
C39 0.131(14) 0.047(6) 0.090(9) -0.025(6) -0.025(8) 0.042(8)
C49 0.068(8) 0.067(9) 0.042(8) 0.006(6) 0.003(6) -0.002(6)
C50 0.093(12) 0.117(12) 0.053(10) 0.028(8) 0.005(8) 0.009(9)
C51 0.096(14) 0.123(13) 0.058(10) 0.041(10) 0.001(9) -0.016(9)
C52 0.093(13) 0.109(14) 0.070(11) 0.012(8) 0.024(11) -0.026(9)
C53 0.093(12) 0.073(10) 0.083(12) -0.003(8) 0.041(9) -0.005(8)
C54 0.079(10) 0.077(10) 0.073(10) 0.001(7) 0.031(8) 0.000(7)
P6 0.064(3) 0.050(2) 0.056(2) -0.0064(18) -0.0047(19) 0.0135(19)
C40 0.090(8) 0.093(9) 0.088(11) -0.046(7) 0.023(7) 0.000(8)
C41 0.060(9) 0.096(14) 0.088(15) -0.015(11) 0.038(10) 0.024(12)
C41 0.071(17) 0.101(17) 0.054(11) -0.017(15) 0.027(11) -0.006(13)
C42 0.062(8) 0.112(10) 0.070(7) -0.015(7) 0.020(6) -0.004(8)
C55 0.080(8) 0.048(8) 0.041(8) -0.011(6) -0.004(6) 0.002(6)
C56 0.078(10) 0.058(8) 0.068(11) -0.025(7) 0.008(6) 0.002(7)
C57 0.092(13) 0.093(11) 0.072(12) -0.048(9) 0.004(8) -0.007(8)
C58 0.054(10) 0.099(12) 0.063(11) -0.019(8) 0.000(7) -0.024(7)
C59 0.101(12) 0.086(11) 0.091(13) -0.024(9) -0.050(9) 0.000(9)
C60 0.102(12) 0.062(9) 0.082(11) -0.019(8) -0.050(8) 0.019(8)

loop_
_atom_type_symbol
_atom_type_description
_atom_type_scat_dispersion_real
_atom_type_scat_dispersion_imag
_atom_type_scat_source
C C 0.0033 0.0016 'International Tables Vol C Tables 4.2.6.8 and 6.1.1.4'
H H 0.0000 0.0000 'International Tables Vol C Tables 4.2.6.8 and 6.1.1.4'
O O 0.0106 0.0060 'International Tables Vol C Tables 4.2.6.8 and 6.1.1.4'
P P 0.1023 0.0942 'International Tables Vol C Tables 4.2.6.8 and 6.1.1.4'
Mo Mo -1.6832 0.6857 'International Tables Vol C Tables 4.2.6.8 and 6.1.1.4'

loop_
_geom_angle_atom_site_label_1
_geom_angle_atom_site_label_2
_geom_angle_atom_site_label_3
_geom_angle
_geom_angle_publ_flag
C1 Mo1 C2 86.9(5) y
C1 Mo1 C3 90.3(5) y
C2 Mo1 C3 93.0(5) y
C1 Mo1 P3 90.6(4) y
C2 Mo1 P3 90.1(4) y
C3 Mo1 P3 176.8(4) y
C1 Mo1 P2 93.8(4) y
C2 Mo1 P2 178.9(3) y
C3 Mo1 P2 86.2(4) y
P3 Mo1 P2 90.70(14) y
C1 Mo1 P1 175.6(4) y
C2 Mo1 P1 88.7(4) y
C3 Mo1 P1 89.8(4) y
P3 Mo1 P1 89.56(13) y
P2 Mo1 P1 90.56(12) y
O1 C1 Mo1 175.1(11) y
O2 C2 Mo1 177.8(11) y
O3 C3 Mo1 178.0(12) y
C4 P1 C13 101.1(6) ?
C4 P1 C12 102.6(6) ?
C13 P1 C12 99.5(6) ?
C4 P1 Mo1 116.9(4) ?
C13 P1 Mo1 117.7(4) ?
C12 P1 Mo1 116.3(4) ?
C5 C4 C5 51.6(12) ?
C5 C4 P1 124.7(11) ?
C5 C4 P1 117.9(12) ?
C4 C5 C6 119.0(13) ?
C4 C5 C6 118.7(15) ?
C5 C6 C5 50.2(12) ?
C5 C6 P2 121.0(10) ?
C5 C6 P2 116.6(10) ?
C18 C13 C14 112.5(10) ?
C18 C13 P1 124.8(9) ?
C14 C13 P1 122.7(8) ?
C15 C14 C13 126.5(11) ?
C14 C15 C16 116.3(12) ?
C17 C16 C15 120.4(13) ?
C16 C17 C18 121.3(12) ?
C13 C18 C17 122.9(12) ?
C7 P2 C19 99.8(5) ?
C7 P2 C6 99.2(6) ?
C19 P2 C6 100.8(6) ?
C7 P2 Mo1 118.6(4) ?
C19 P2 Mo1 118.7(4) ?
C6 P2 Mo1 116.2(4) ?
C8 C7 C8 48.7(14) ?
C8 C7 P2 118.2(10) ?
C8 C7 P2 119.6(14) ?
C7 C8 C9 122.6(13) ?
C9 C8 C7 120.5(17) ?
C8 C9 C8 48.9(14) ?
C8 C9 P3 122.3(10) ?
C8 C9 P3 118.8(15) ?
C24 C19 C20 113.6(12) ?
C24 C19 P2 123.7(10) ?
C20 C19 P2 122.7(10) ?
C19 C20 C21 122.8(13) ?
C22 C21 C20 119.4(14) ?
C23 C22 C21 118.5(16) ?
C22 C23 C24 120.5(15) ?
C23 C24 C19 125.1(14) ?
C25 P3 C9 100.8(5) ?
C25 P3 C10 100.5(6) ?
C9 P3 C10 100.4(7) ?
C25 P3 Mo1 117.3(4) ?
C9 P3 Mo1 117.1(4) ?
C10 P3 Mo1 117.6(4) ?
C11 C10 C11 50.1(14) ?
C11 C10 P3 118.8(14) ?
C11 C10 P3 115.7(11) ?
C12 C11 C10 119.4(13) ?
C12 C11 C10 120.3(16) ?
C11 C12 C11 51.0(14) ?
C11 C12 P1 118.4(15) ?
C11 C12 P1 121.7(10) ?
C26 C25 C30 114.8(12) ?
C26 C25 P3 121.9(10) ?
C30 C25 P3 123.3(10) ?
C25 C26 C27 123.8(13) ?
C28 C27 C26 120.3(14) ?
C29 C28 C27 118.8(16) ?
C28 C29 C30 122.0(15) ?
C25 C30 C29 120.2(13) ?
C33 Mo2 C32 90.1(4) y
C33 Mo2 C31 91.8(5) y
C32 Mo2 C31 89.5(5) y
C33 Mo2 P4 88.9(3) y
C32 Mo2 P4 87.7(4) y
C31 Mo2 P4 177.1(4) y
C33 Mo2 P6 178.5(4) y
C32 Mo2 P6 91.1(3) y
C31 Mo2 P6 89.0(4) y
P4 Mo2 P6 90.40(12) y
C33 Mo2 P5 88.1(4) y
C32 Mo2 P5 177.4(3) y
C31 Mo2 P5 92.4(4) y
P4 Mo2 P5 90.39(12) y
P6 Mo2 P5 90.62(14) y
O4 C31 Mo2 177.9(12) y
O5 C32 Mo2 177.7(11) y
O6 C33 Mo2 178.7(10) y
C43 P4 C34 102.1(6) ?
C43 P4 C42 102.7(5) ?
C34 P4 C42 102.0(6) ?
C43 P4 Mo2 111.5(4) ?
C34 P4 Mo2 118.3(4) ?
C42 P4 Mo2 118.1(4) ?
C35 C34 C35 50.3(12) ?
C35 C34 P4 121.0(11) ?
C35 C34 P4 115.8(12) ?
C34 C35 C36 120.0(13) ?
C34 C35 C36 120.1(14) ?
C35 C36 C35 49.3(12) ?
C35 C36 P5 121.7(12) ?
C35 C36 P5 119.7(12) ?
C44 C43 C48 115.7(12) ?
C44 C43 P4 122.3(10) ?
C48 C43 P4 121.8(10) ?
C43 C44 C45 121.9(13) ?
C46 C45 C44 121.4(15) ?
C45 C46 C47 119.4(15) ?
C46 C47 C48 119.1(15) ?
C43 C48 C47 122.4(13) ?
C36 P5 C49 101.3(6) ?
C36 P5 C37 102.5(6) ?
C49 P5 C37 99.5(5) ?
C36 P5 Mo2 115.3(4) ?
C49 P5 Mo2 116.9(4) ?
C37 P5 Mo2 118.5(4) ?
C38 C37 P5 114.3(8) ?
C39 C38 C37 118.0(13) ?
C38 C39 P6 119.4(9) ?
C54 C49 C50 115.6(13) ?
C54 C49 P5 122.9(10) ?
C50 C49 P5 121.4(11) ?
C49 C50 C51 123.0(14) ?
C52 C51 C50 119.0(15) ?
C51 C52 C53 120.2(15) ?
C52 C53 C54 119.1(14) ?
C49 C54 C53 123.0(13) ?
C39 P6 C40 100.7(6) ?
C39 P6 C55 100.8(5) ?
C40 P6 C55 102.4(6) ?
C39 P6 Mo2 117.0(4) ?
C40 P6 Mo2 116.6(4) ?
C55 P6 Mo2 116.7(4) ?
C41 C40 C41 50.2(12) ?
C41 C40 P6 118.4(11) ?
C41 C40 P6 119.9(12) ?
C42 C41 C40 119.9(13) ?
C42 C41 C40 120.3(15) ?
C41 C42 C41 50.4(12) ?
C41 C42 P4 116.4(13) ?
C41 C42 P4 120.3(10) ?
C56 C55 C60 116.9(13) ?
C56 C55 P6 122.9(11) ?
C60 C55 P6 120.1(9) ?
C55 C56 C57 121.9(13) ?
C58 C57 C56 118.7(13) ?
C59 C58 C57 118.8(15) ?
C58 C59 C60 121.3(15) ?
C59 C60 C55 122.2(13) ?

loop_
_geom_bond_atom_site_label_1
_geom_bond_atom_site_label_2
_geom_bond_distance
_geom_bond_publ_flag
Mo1 C1 1.931(12) y
Mo1 C2 1.950(12) y
Mo1 C3 1.990(13) y
Mo1 P3 2.491(4) y
Mo1 P2 2.502(4) y
Mo1 P1 2.503(3) y
C1 O1 1.180(12) y
C2 O2 1.161(11) y
C3 O3 1.136(12) y
P1 C4 1.784(11) ?
P1 C13 1.813(11) ?
P1 C12 1.837(12) ?
C4 C5 1.441(12) ?
C4 C5 1.472(14) ?
C5 C6 1.507(13) ?
C5 C6 1.481(13) ?
C6 P2 1.816(10) ?
C13 C18 1.360(13) ?
C13 C14 1.393(13) ?
C14 C15 1.368(12) ?
C15 C16 1.375(13) ?
C16 C17 1.314(14) ?
C17 C18 1.387(13) ?
P2 C7 1.799(11) ?
P2 C19 1.804(13) ?
C7 C8 1.438(12) ?
C7 C8 1.459(14) ?
C8 C9 1.439(12) ?
C8 C9 1.447(15) ?
C9 P3 1.820(11) ?
C19 C24 1.372(14) ?
C19 C20 1.379(15) ?
C20 C21 1.400(16) ?
C21 C22 1.396(17) ?
C22 C23 1.325(17) ?
C23 C24 1.370(18) ?
P3 C25 1.820(12) ?
P3 C10 1.824(13) ?
C10 C11 1.485(14) ?
C10 C11 1.487(12) ?
C11 C12 1.465(12) ?
C11 C12 1.455(14) ?
C25 C26 1.346(14) ?
C25 C30 1.394(13) ?
C26 C27 1.367(15) ?
C27 C28 1.343(16) ?
C28 C29 1.306(16) ?
C29 C30 1.399(17) ?
Mo2 C33 1.874(11) y
Mo2 C32 1.903(12) y
Mo2 C31 1.948(12) y
Mo2 P4 2.478(3) y
Mo2 P6 2.484(4) y
Mo2 P5 2.496(4) y
C31 O4 1.165(12) y
C32 O5 1.177(11) y
C33 O6 1.228(11) y
P4 C43 1.797(11) ?
P4 C34 1.818(12) ?
P4 C42 1.823(10) ?
C34 C35 1.455(12) ?
C34 C35 1.456(13) ?
C35 C36 1.484(12) ?
C35 C36 1.483(13) ?
C36 P5 1.795(12) ?
C43 C44 1.355(14) ?
C43 C48 1.356(14) ?
C44 C45 1.391(14) ?
C45 C46 1.309(18) ?
C46 C47 1.347(18) ?
C47 C48 1.406(14) ?
P5 C49 1.831(12) ?
P5 C37 1.850(10) ?
C37 C38 1.473(10) ?
C38 C39 1.447(11) ?
C39 P6 1.817(11) ?
C49 C54 1.345(14) ?
C49 C50 1.353(14) ?
C50 C51 1.380(15) ?
C51 C52 1.329(17) ?
C52 C53 1.352(16) ?
C53 C54 1.371(15) ?
P6 C40 1.817(12) ?
P6 C55 1.858(13) ?
C40 C41 1.477(13) ?
C40 C41 1.479(14) ?
C41 C42 1.477(12) ?
C41 C42 1.469(14) ?
C55 C56 1.329(13) ?
C55 C60 1.360(15) ?
C56 C57 1.398(17) ?
C57 C58 1.373(16) ?
C58 C59 1.320(15) ?
C59 C60 1.349(16) ?
